data_7227428
loop_
_publ_author_name
'Zhang, Xia'
'Zhang, Tianyong'
'Li, Bin'
'Zhang, Guanghui'
'Hai, Li'
'Ma, Xiaoyuan'
'Wu, Wubin'

_publ_section_title
;
 Direct synthesis of phenol by novel [FeFe]-hydrogenase model complexes as
 catalysts of benzene hydroxylation with H2O2
;
_journal_issue 5
_journal_name_full 'RSC Adv.'
_journal_page_first 2934
_journal_paper_doi 10.1039/C6RA27831K
_journal_volume 7
_journal_year 2017
_chemical_formula_sum 'C10 H8 Fe2 O6 S2'
_chemical_formula_weight 399.98
_chemical_name_systematic
; 
 ? 
;
_space_group_IT_number 2
_symmetry_cell_setting triclinic
_symmetry_space_group_name_Hall '-P 1'
_symmetry_space_group_name_H-M 'P -1'
_atom_sites_solution_hydrogens geom
_atom_sites_solution_primary direct
_atom_sites_solution_secondary difmap
_audit_creation_method SHELXL-97
_audit_update_record
;
2016-03-27 deposited with the CCDC.
2017-01-13 downloaded from the CCDC.
;
_cell_angle_alpha 91.4370(10)
_cell_angle_beta 101.320(2)
_cell_angle_gamma 113.660(2)
_cell_formula_units_Z 4
_cell_length_a 9.4793(11)
_cell_length_b 11.1920(11)
_cell_length_c 15.6287(15)
_cell_measurement_reflns_used 5364
_cell_measurement_temperature 113(2)
_cell_measurement_theta_max 27.5
_cell_measurement_theta_min 3.2
_cell_volume 1479.2(3)
_computing_cell_refinement 'CrystalClear-SM Expert 2.1 b42'
_computing_data_collection 'CrystalClear-SM Expert 2.1 b42 (Rigaku, 2015)'
_computing_data_reduction 'CrystalClear-SM Expert 2.1 b42'
_computing_molecular_graphics 'CrystalStructure 4.1'
_computing_publication_material 'CrystalStructure 4.1 (Rigaku, 2014)'
_computing_structure_refinement 'SHELXL-97 (Sheldrick, 1997)'
_computing_structure_solution 'SHELXS-97 (Sheldrick, 1990)'
_diffrn_ambient_temperature 113(2)
_diffrn_detector_area_resol_mean 5.814
_diffrn_measured_fraction_theta_full 0.982
_diffrn_measured_fraction_theta_max 0.982
_diffrn_measurement_device_type 'Rigaku XtaLAB P200'
_diffrn_measurement_method '\w and \f scans'
_diffrn_radiation_monochromator multilayer
_diffrn_radiation_source 'rotating anode'
_diffrn_radiation_type MoK\a
_diffrn_radiation_wavelength 0.71073
_diffrn_reflns_av_R_equivalents 0.0222
_diffrn_reflns_av_sigmaI/netI 0.0189
_diffrn_reflns_limit_h_max 12
_diffrn_reflns_limit_h_min -12
_diffrn_reflns_limit_k_max 14
_diffrn_reflns_limit_k_min -14
_diffrn_reflns_limit_l_max 20
_diffrn_reflns_limit_l_min -20
_diffrn_reflns_number 19156
_diffrn_reflns_theta_full 27.52
_diffrn_reflns_theta_max 27.52
_diffrn_reflns_theta_min 3.01
_diffrn_standards_decay_% 0
_diffrn_standards_interval_count 0
_diffrn_standards_interval_time 0
_diffrn_standards_number 0
_exptl_absorpt_coefficient_mu 2.260
_exptl_absorpt_correction_T_max 0.7731
_exptl_absorpt_correction_T_min 0.6606
_exptl_absorpt_correction_type multi-scan
_exptl_absorpt_process_details 'REQAB (Rigaku, 1998)'
_exptl_crystal_colour Colorless
_exptl_crystal_density_diffrn 1.796
_exptl_crystal_density_method 'not measured'
_exptl_crystal_description Prism
_exptl_crystal_F_000 800
_exptl_crystal_size_max 0.20
_exptl_crystal_size_mid 0.18
_exptl_crystal_size_min 0.12
_refine_diff_density_max 1.859
_refine_diff_density_min -1.390
_refine_diff_density_rms 0.091
_refine_ls_extinction_method none
_refine_ls_goodness_of_fit_ref 1.018
_refine_ls_hydrogen_treatment mixed
_refine_ls_matrix_type full
_refine_ls_number_parameters 452
_refine_ls_number_reflns 6696
_refine_ls_number_restraints 336
_refine_ls_restrained_S_all 1.022
_refine_ls_R_factor_all 0.0482
_refine_ls_R_factor_gt 0.0450
_refine_ls_shift/su_max 0.001
_refine_ls_shift/su_mean 0.000
_refine_ls_structure_factor_coef Fsqd
_refine_ls_weighting_details 'calc w=1/[\s^2^(Fo^2^)+(0.0401P)^2^+4.6108P] where P=(Fo^2^+2Fc^2^)/3'
_refine_ls_weighting_scheme calc
_refine_ls_wR_factor_gt 0.1063
_refine_ls_wR_factor_ref 0.1083
_reflns_number_gt 6165
_reflns_number_total 6696
_reflns_threshold_expression >2sigma(I)
_cod_data_source_file c6ra27831k2.cif
_cod_data_source_block shelx
_cod_depositor_comments
;
The following automatic conversions were performed:

'_symmetry_cell_setting' value 'Triclinic' changed to 'triclinic'
according to
/usr/data/users/saulius/crontab/automatic-downloads/rss-feeds/RSC/lib/dictionaries/cif_core.dic
dictionary named 'cif_core.dic' version 2.4.2 from 2011-04-26.

'_exptl_absorpt_correction_type' value 'MULTI-SCAN' changed to
'multi-scan' according to
/usr/data/users/saulius/crontab/automatic-downloads/rss-feeds/RSC/lib/dictionaries/cif_core.dic
dictionary named 'cif_core.dic' version 2.4.2 from 2011-04-26.

Automatic conversion script
Id: cif_fix_values 4268 2015-11-12 08:31:59Z antanas 
;
_cod_original_sg_symbol_H-M P-1
_cod_database_code 7227428

loop_
_symmetry_equiv_pos_as_xyz
'x, y, z'
'-x, -y, -z'

loop_
_atom_site_label
_atom_site_type_symbol
_atom_site_fract_x
_atom_site_fract_y
_atom_site_fract_z
_atom_site_U_iso_or_equiv
_atom_site_adp_type
_atom_site_occupancy
_atom_site_symmetry_multiplicity
_atom_site_calc_flag
_atom_site_refinement_flags
_atom_site_disorder_assembly
_atom_site_disorder_group
Fe1 Fe 0.27415(6) 0.26740(5) 0.17623(3) 0.02958(12) Uani 1 1 d . . .
Fe3 Fe 0.72942(6) 0.92780(5) 0.33357(3) 0.03013(12) Uani 1 1 d . . .
Fe4 Fe 0.57264(6) 0.78532(4) 0.43268(3) 0.02795(12) Uani 1 1 d . . .
S1 S 0.45618(10) 0.42986(8) 0.12522(6) 0.03352(19) Uani 1 1 d . A .
S2 S 0.47190(13) 0.20281(10) 0.20388(8) 0.0492(3) Uani 1 1 d . A .
S3 S 0.54111(10) 0.96221(8) 0.38425(5) 0.02948(17) Uani 1 1 d . . .
S4 S 0.52961(12) 0.73315(9) 0.28663(6) 0.0398(2) Uani 1 1 d . . .
O1 O 0.2973(5) 0.3893(4) 0.3500(2) 0.0703(10) Uani 1 1 d . . .
O2 O 0.0261(5) 0.3360(5) 0.0755(3) 0.0902(14) Uani 1 1 d . . .
O3 O 0.0514(4) -0.0023(3) 0.1830(2) 0.0720(11) Uani 1 1 d . . .
C1 C 0.2880(5) 0.3418(4) 0.2826(2) 0.0419(8) Uani 1 1 d . A .
C2 C 0.1226(5) 0.3085(5) 0.1142(3) 0.0543(11) Uani 1 1 d . A .
C3 C 0.1376(5) 0.1030(4) 0.1810(3) 0.0489(10) Uani 1 1 d . A .
Fe2 Fe 0.4298(2) 0.23875(15) 0.06783(9) 0.0272(3) Uani 0.609(4) 1 d PU A 1
O4 O 0.2415(6) 0.2667(6) -0.0998(5) 0.0378(12) Uani 0.609(4) 1 d PU A 1
O5 O 0.3203(8) -0.0457(5) 0.0313(4) 0.0664(16) Uani 0.609(4) 1 d PU A 1
O6 O 0.7328(7) 0.3411(6) 0.0112(4) 0.0639(16) Uani 0.609(4) 1 d PU A 1
C4 C 0.3134(9) 0.2552(8) -0.0329(6) 0.0292(14) Uani 0.609(4) 1 d PU A 1
C5 C 0.3628(10) 0.0654(6) 0.0436(4) 0.0464(15) Uani 0.609(4) 1 d PU A 1
C6 C 0.6177(9) 0.2965(7) 0.0337(5) 0.0457(15) Uani 0.609(4) 1 d PU A 1
C7 C 0.6399(5) 0.4697(4) 0.2079(3) 0.0457(9) Uani 0.609(4) 1 d PU A 1
H7A H 0.7272 0.4880 0.1773 0.055 Uiso 0.609(4) 1 calc PR A 1
H7B H 0.6633 0.5514 0.2450 0.055 Uiso 0.609(4) 1 calc PR A 1
C8 C 0.6388(6) 0.3628(5) 0.2684(4) 0.0299(11) Uani 0.609(4) 1 d PU A 1
H8A H 0.6137 0.3823 0.3250 0.036 Uiso 0.609(4) 1 calc PR A 1
C9 C 0.7945(7) 0.3462(6) 0.2865(4) 0.0372(12) Uani 0.609(4) 1 d PU A 1
H9A H 0.8264 0.3400 0.2305 0.045 Uiso 0.609(4) 1 calc PR A 1
H9B H 0.7796 0.2640 0.3133 0.045 Uiso 0.609(4) 1 calc PR A 1
C10 C 0.9258(15) 0.4644(12) 0.3493(10) 0.050(3) Uani 0.609(4) 1 d PU A 1
H10A H 1.0247 0.4528 0.3602 0.075 Uiso 0.609(4) 1 calc PR A 1
H10B H 0.8947 0.4696 0.4050 0.075 Uiso 0.609(4) 1 calc PR A 1
H10C H 0.9412 0.5456 0.3224 0.075 Uiso 0.609(4) 1 calc PR A 1
Fe2' Fe 0.3643(4) 0.2186(2) 0.05032(19) 0.0389(5) Uani 0.391(4) 1 d PU A 2
O4' O 0.1878(18) 0.2844(14) -0.0988(10) 0.080(4) Uani 0.391(4) 1 d PU A 2
O5' O 0.1547(11) -0.0605(7) 0.0135(5) 0.055(2) Uani 0.391(4) 1 d PU A 2
O6' O 0.6427(15) 0.2269(15) -0.0132(9) 0.103(4) Uani 0.391(4) 1 d PU A 2
C4' C 0.262(2) 0.2592(18) -0.0441(15) 0.053(4) Uani 0.391(4) 1 d PU A 2
C5' C 0.2379(14) 0.0462(9) 0.0266(7) 0.043(2) Uani 0.391(4) 1 d PU A 2
C6' C 0.5320(17) 0.2233(15) 0.0105(9) 0.064(3) Uani 0.391(4) 1 d PU A 2
C7' C 0.6399(5) 0.4697(4) 0.2079(3) 0.0457(9) Uani 0.391(4) 1 d PU A 2
H7'A H 0.7320 0.5318 0.1875 0.055 Uiso 0.391(4) 1 calc PR A 2
H7'B H 0.6356 0.5095 0.2641 0.055 Uiso 0.391(4) 1 calc PR A 2
C8' C 0.6519(11) 0.3305(10) 0.2198(8) 0.0392(17) Uani 0.391(4) 1 d PU A 2
H8'A H 0.7195 0.3152 0.1829 0.047 Uiso 0.391(4) 1 calc PR A 2
C9' C 0.7189(12) 0.3378(10) 0.3167(7) 0.0400(18) Uani 0.391(4) 1 d PU A 2
H9'A H 0.7055 0.2493 0.3324 0.048 Uiso 0.391(4) 1 calc PR A 2
H9'B H 0.6626 0.3710 0.3514 0.048 Uiso 0.391(4) 1 calc PR A 2
C10' C 0.895(3) 0.431(2) 0.3369(16) 0.052(4) Uani 0.391(4) 1 d PU A 2
H10D H 0.9402 0.4368 0.3998 0.078 Uiso 0.391(4) 1 calc PR A 2
H10E H 0.9070 0.5179 0.3213 0.078 Uiso 0.391(4) 1 calc PR A 2
H10F H 0.9498 0.3966 0.3028 0.078 Uiso 0.391(4) 1 calc PR A 2
O7 O 0.7384(5) 1.0485(4) 0.1686(2) 0.0702(11) Uani 1 1 d . . .
O8 O 0.9434(4) 0.7987(3) 0.32690(19) 0.0451(6) Uani 1 1 d . . .
O9 O 0.9700(3) 1.1523(3) 0.4558(2) 0.0504(7) Uani 1 1 d . . .
O10 O 0.7659(3) 0.9292(3) 0.60381(17) 0.0431(6) Uani 1 1 d . . .
O11 O 0.6866(4) 0.5775(3) 0.45466(19) 0.0526(8) Uani 1 1 d . . .
O12 O 0.2636(4) 0.6640(3) 0.4787(3) 0.0626(9) Uani 1 1 d . . .
C11 C 0.7362(6) 1.0027(4) 0.2332(3) 0.0458(9) Uani 1 1 d . . .
C12 C 0.8633(5) 0.8509(3) 0.3287(2) 0.0363(7) Uani 1 1 d . . .
C13 C 0.8775(4) 1.0654(4) 0.4081(2) 0.0360(7) Uani 1 1 d . . .
C14 C 0.6891(4) 0.8742(3) 0.5373(2) 0.0310(7) Uani 1 1 d . . .
C15 C 0.6429(5) 0.6584(3) 0.4479(2) 0.0379(8) Uani 1 1 d . . .
C16 C 0.3831(5) 0.7069(4) 0.4611(3) 0.0419(9) Uani 1 1 d . . .
C17 C 0.3614(4) 0.8833(4) 0.2966(3) 0.0411(8) Uani 1 1 d . . .
H17A H 0.2692 0.8418 0.3233 0.049 Uiso 1 1 calc R . .
H17B H 0.3448 0.9511 0.2617 0.049 Uiso 1 1 calc R . .
C18 C 0.3712(5) 0.7777(4) 0.2347(3) 0.0444(9) Uani 1 1 d . . .
H18A H 0.3975 0.8171 0.1801 0.053 Uiso 1 1 calc R . .
C19 C 0.2215(5) 0.6527(4) 0.2080(3) 0.0526(10) Uani 1 1 d . . .
H19A H 0.2419 0.5896 0.1723 0.063 Uiso 1 1 calc R . .
H19B H 0.1930 0.6130 0.2615 0.063 Uiso 1 1 calc R . .
C20 C 0.0846(5) 0.6749(5) 0.1562(3) 0.0534(11) Uani 1 1 d . . .
H20A H -0.0089 0.5911 0.1410 0.080 Uiso 1 1 calc R . .
H20B H 0.1108 0.7119 0.1023 0.080 Uiso 1 1 calc R . .
H20C H 0.0625 0.7362 0.1915 0.080 Uiso 1 1 calc R . .

loop_
_atom_site_aniso_label
_atom_site_aniso_U_11
_atom_site_aniso_U_22
_atom_site_aniso_U_33
_atom_site_aniso_U_23
_atom_site_aniso_U_13
_atom_site_aniso_U_12
Fe1 0.0307(2) 0.0276(2) 0.0248(2) 0.00465(17) 0.00664(18) 0.00607(19)
Fe3 0.0420(3) 0.0261(2) 0.0248(2) 0.00361(17) 0.00853(19) 0.0163(2)
Fe4 0.0334(2) 0.0206(2) 0.0277(2) 0.00295(17) 0.00376(18) 0.01034(18)
S1 0.0375(4) 0.0230(4) 0.0453(5) 0.0128(3) 0.0167(4) 0.0140(3)
S2 0.0547(6) 0.0319(5) 0.0751(7) 0.0281(5) 0.0287(5) 0.0245(4)
S3 0.0308(4) 0.0223(3) 0.0337(4) 0.0030(3) 0.0039(3) 0.0110(3)
S4 0.0546(6) 0.0272(4) 0.0303(4) -0.0042(3) -0.0039(4) 0.0160(4)
O1 0.122(3) 0.067(2) 0.0382(17) 0.0071(15) 0.0286(19) 0.050(2)
O2 0.056(2) 0.108(3) 0.089(3) 0.031(3) -0.014(2) 0.029(2)
O3 0.056(2) 0.0486(19) 0.071(2) 0.0200(16) 0.0035(17) -0.0146(16)
C1 0.055(2) 0.044(2) 0.0337(19) 0.0099(16) 0.0145(17) 0.0251(18)
C2 0.040(2) 0.060(3) 0.047(2) 0.016(2) 0.0012(18) 0.009(2)
C3 0.043(2) 0.045(2) 0.036(2) 0.0080(17) 0.0012(16) -0.0009(18)
Fe2 0.0346(7) 0.0201(5) 0.0314(5) 0.0036(4) 0.0101(5) 0.0147(6)
O4 0.030(2) 0.037(2) 0.042(3) 0.003(2) 0.006(2) 0.0106(19)
O5 0.104(4) 0.031(2) 0.059(3) 0.001(2) 0.023(3) 0.022(3)
O6 0.054(3) 0.074(4) 0.080(4) 0.013(3) 0.036(3) 0.034(3)
C4 0.031(3) 0.025(2) 0.035(3) 0.006(2) 0.013(3) 0.012(2)
C5 0.067(4) 0.033(3) 0.041(3) 0.004(2) 0.017(3) 0.021(3)
C6 0.047(3) 0.049(3) 0.055(4) 0.005(3) 0.020(3) 0.030(3)
C7 0.0349(17) 0.0352(17) 0.067(2) 0.0220(16) 0.0120(16) 0.0138(14)
C8 0.031(2) 0.026(2) 0.038(3) 0.006(2) 0.012(2) 0.0150(18)
C9 0.035(3) 0.038(3) 0.046(3) 0.011(2) 0.012(2) 0.021(2)
C10 0.039(5) 0.045(5) 0.060(5) 0.006(4) -0.002(4) 0.017(4)
Fe2' 0.0396(13) 0.0309(9) 0.0411(12) 0.0025(7) 0.0204(10) 0.0043(10)
O4' 0.091(7) 0.059(6) 0.054(5) 0.012(4) 0.009(6) -0.003(5)
O5' 0.080(5) 0.023(3) 0.056(4) -0.005(3) 0.021(4) 0.012(3)
O6' 0.082(5) 0.127(7) 0.103(6) -0.005(5) 0.057(5) 0.029(5)
C4' 0.060(7) 0.036(5) 0.046(5) 0.007(4) 0.013(6) 0.001(5)
C5' 0.057(5) 0.031(4) 0.044(4) -0.001(3) 0.025(4) 0.017(4)
C6' 0.054(5) 0.066(5) 0.065(5) -0.002(4) 0.032(4) 0.010(4)
C7' 0.0349(17) 0.0352(17) 0.067(2) 0.0220(16) 0.0120(16) 0.0138(14)
C8' 0.038(3) 0.034(3) 0.054(4) 0.012(3) 0.019(3) 0.018(3)
C9' 0.039(4) 0.035(3) 0.050(4) 0.008(3) 0.015(3) 0.016(3)
C10' 0.049(7) 0.047(7) 0.056(7) 0.009(6) 0.003(5) 0.018(5)
O7 0.120(3) 0.082(2) 0.0434(17) 0.0329(17) 0.0372(19) 0.067(2)
O8 0.0539(16) 0.0401(14) 0.0518(16) 0.0059(12) 0.0205(13) 0.0261(13)
O9 0.0386(15) 0.0396(15) 0.0623(19) -0.0076(14) 0.0039(13) 0.0096(12)
O10 0.0472(15) 0.0464(15) 0.0308(13) -0.0033(11) 0.0019(11) 0.0179(13)
O11 0.092(2) 0.0422(15) 0.0385(15) 0.0070(12) 0.0117(15) 0.0444(16)
O12 0.0415(17) 0.0545(19) 0.089(3) 0.0307(18) 0.0228(16) 0.0123(14)
C11 0.067(3) 0.044(2) 0.038(2) 0.0101(17) 0.0186(19) 0.032(2)
C12 0.048(2) 0.0319(17) 0.0313(17) 0.0047(13) 0.0138(15) 0.0167(16)
C13 0.0385(18) 0.0342(18) 0.0417(19) 0.0082(15) 0.0151(15) 0.0187(15)
C14 0.0347(17) 0.0298(16) 0.0319(17) 0.0049(13) 0.0095(14) 0.0157(14)
C15 0.057(2) 0.0304(17) 0.0267(16) 0.0035(13) 0.0080(15) 0.0194(16)
C16 0.040(2) 0.0299(17) 0.050(2) 0.0121(16) 0.0056(17) 0.0107(15)
C17 0.0330(18) 0.0346(18) 0.048(2) 0.0099(16) -0.0044(15) 0.0114(15)
C18 0.046(2) 0.0379(19) 0.040(2) 0.0039(16) -0.0034(16) 0.0138(17)
C19 0.052(2) 0.043(2) 0.055(3) 0.0016(19) 0.002(2) 0.0158(19)
C20 0.045(2) 0.061(3) 0.052(2) -0.002(2) 0.0017(19) 0.024(2)

loop_
_atom_type_symbol
_atom_type_description
_atom_type_scat_dispersion_real
_atom_type_scat_dispersion_imag
_atom_type_scat_source
C C 0.0033 0.0016 'International Tables Vol C Tables 4.2.6.8 and 6.1.1.4'
H H 0.0000 0.0000 'International Tables Vol C Tables 4.2.6.8 and 6.1.1.4'
O O 0.0106 0.0060 'International Tables Vol C Tables 4.2.6.8 and 6.1.1.4'
S S 0.1246 0.1234 'International Tables Vol C Tables 4.2.6.8 and 6.1.1.4'
Fe Fe 0.3463 0.8444 'International Tables Vol C Tables 4.2.6.8 and 6.1.1.4'

loop_
_geom_angle_atom_site_label_1
_geom_angle_atom_site_label_2
_geom_angle_atom_site_label_3
_geom_angle
C3 Fe1 C2 92.7(2)
C3 Fe1 C1 99.90(19)
C2 Fe1 C1 98.3(2)
C3 Fe1 S2 89.31(16)
C2 Fe1 S2 159.04(17)
C1 Fe1 S2 101.88(14)
C3 Fe1 S1 157.03(15)
C2 Fe1 S1 89.76(14)
C1 Fe1 S1 102.33(14)
S2 Fe1 S1 80.57(4)
C3 Fe1 Fe2' 96.64(16)
C2 Fe1 Fe2' 95.61(19)
C1 Fe1 Fe2' 157.77(16)
S2 Fe1 Fe2' 63.44(10)
S1 Fe1 Fe2' 60.39(6)
C3 Fe1 Fe2 103.36(16)
C2 Fe1 Fe2 106.10(16)
C1 Fe1 Fe2 145.12(15)
S2 Fe1 Fe2 53.29(5)
S1 Fe1 Fe2 54.21(4)
Fe2' Fe1 Fe2 12.97(6)
C11 Fe3 C13 99.00(19)
C11 Fe3 C12 100.03(18)
C13 Fe3 C12 93.07(17)
C11 Fe3 S4 100.80(15)
C13 Fe3 S4 159.59(12)
C12 Fe3 S4 88.34(12)
C11 Fe3 S3 104.39(14)
C13 Fe3 S3 89.35(12)
C12 Fe3 S3 154.76(12)
S4 Fe3 S3 81.00(4)
C11 Fe3 Fe4 149.84(16)
C13 Fe3 Fe4 103.08(12)
C12 Fe3 Fe4 99.03(12)
S4 Fe3 Fe4 56.66(3)
S3 Fe3 Fe4 56.07(3)
C14 Fe4 C15 92.45(16)
C14 Fe4 C16 99.20(17)
C15 Fe4 C16 100.42(18)
C14 Fe4 S3 92.27(11)
C15 Fe4 S3 160.98(13)
C16 Fe4 S3 96.99(12)
C14 Fe4 S4 154.04(12)
C15 Fe4 S4 87.49(11)
C16 Fe4 S4 106.34(14)
S3 Fe4 S4 80.28(3)
C14 Fe4 Fe3 99.94(11)
C15 Fe4 Fe3 104.85(13)
C16 Fe4 Fe3 147.39(12)
S3 Fe4 Fe3 56.16(3)
S4 Fe4 Fe3 55.31(3)
C7 S1 Fe2 97.97(15)
C7 S1 Fe1 103.95(13)
Fe2 S1 Fe1 70.05(5)
C7 S1 Fe2' 111.28(17)
Fe2 S1 Fe2' 13.98(6)
Fe1 S1 Fe2' 63.73(6)
C8' S2 C8 27.2(4)
C8' S2 Fe2 88.1(4)
C8 S2 Fe2 106.66(18)
C8' S2 Fe1 112.4(3)
C8 S2 Fe1 99.47(16)
Fe2 S2 Fe1 70.68(5)
C8' S2 Fe2' 99.4(4)
C8 S2 Fe2' 115.53(18)
Fe2 S2 Fe2' 12.29(5)
Fe1 S2 Fe2' 61.99(8)
C17 S3 Fe4 100.67(12)
C17 S3 Fe3 104.91(14)
Fe4 S3 Fe3 67.77(3)
C18 S4 Fe3 102.39(13)
C18 S4 Fe4 106.74(15)
Fe3 S4 Fe4 68.03(3)
O1 C1 Fe1 179.7(5)
O2 C2 Fe1 179.0(5)
O3 C3 Fe1 178.9(5)
C5 Fe2 C4 94.0(4)
C5 Fe2 C6 100.4(3)
C4 Fe2 C6 96.8(4)
C5 Fe2 S2 85.2(2)
C4 Fe2 S2 154.6(3)
C6 Fe2 S2 108.3(2)
C5 Fe2 S1 161.1(3)
C4 Fe2 S1 90.2(3)
C6 Fe2 S1 97.4(2)
S2 Fe2 S1 83.18(6)
C5 Fe2 Fe1 105.4(2)
C4 Fe2 Fe1 100.2(3)
C6 Fe2 Fe1 147.9(2)
S2 Fe2 Fe1 56.03(4)
S1 Fe2 Fe1 55.74(4)
O4 C4 Fe2 177.8(7)
O5 C5 Fe2 177.6(6)
O6 C6 Fe2 174.7(7)
C8 C7 S1 115.4(3)
C8 C7 H7A 108.4
S1 C7 H7A 108.4
C8 C7 H7B 108.4
S1 C7 H7B 108.4
H7A C7 H7B 107.5
C9 C8 C7 112.9(5)
C9 C8 S2 108.8(4)
C7 C8 S2 104.5(4)
C9 C8 H8A 110.2
C7 C8 H8A 110.2
S2 C8 H8A 110.2
C8 C9 C10 110.2(7)
C8 C9 H9A 109.6
C10 C9 H9A 109.6
C8 C9 H9B 109.6
C10 C9 H9B 109.6
H9A C9 H9B 108.1
C9 C10 H10A 109.5
C9 C10 H10B 109.5
H10A C10 H10B 109.5
C9 C10 H10C 109.5
H10A C10 H10C 109.5
H10B C10 H10C 109.5
C4' Fe2' C5' 93.3(7)
C4' Fe2' C6' 99.4(8)
C5' Fe2' C6' 100.3(6)
C4' Fe2' S1 92.5(6)
C5' Fe2' S1 154.4(3)
C6' Fe2' S1 103.2(5)
C4' Fe2' Fe1 108.0(7)
C5' Fe2' Fe1 98.7(3)
C6' Fe2' Fe1 145.5(5)
S1 Fe2' Fe1 55.89(6)
C4' Fe2' S2 161.9(7)
C5' Fe2' S2 94.1(4)
C6' Fe2' S2 95.5(5)
S1 Fe2' S2 74.00(9)
Fe1 Fe2' S2 54.57(6)
O4' C4' Fe2' 174(2)
O5' C5' Fe2' 177.1(10)
O6' C6' Fe2' 178.3(14)
C9' C8' S2 102.7(7)
C9' C8' H8'A 112.1
S2 C8' H8'A 112.1
C8' C9' C10' 108.4(12)
C8' C9' H9'A 110.0
C10' C9' H9'A 110.0
C8' C9' H9'B 110.0
C10' C9' H9'B 110.0
H9'A C9' H9'B 108.4
C9' C10' H10D 109.5
C9' C10' H10E 109.5
H10D C10' H10E 109.5
C9' C10' H10F 109.5
H10D C10' H10F 109.5
H10E C10' H10F 109.5
O7 C11 Fe3 178.9(5)
O8 C12 Fe3 177.3(3)
O9 C13 Fe3 179.3(3)
O10 C14 Fe4 178.2(3)
O11 C15 Fe4 177.8(3)
O12 C16 Fe4 176.3(4)
C18 C17 S3 112.1(3)
C18 C17 H17A 109.2
S3 C17 H17A 109.2
C18 C17 H17B 109.2
S3 C17 H17B 109.2
H17A C17 H17B 107.9
C19 C18 C17 115.1(4)
C19 C18 S4 107.8(3)
C17 C18 S4 109.9(3)
C19 C18 H18A 108.0
C17 C18 H18A 108.0
S4 C18 H18A 108.0
C20 C19 C18 113.0(4)
C20 C19 H19A 109.0
C18 C19 H19A 109.0
C20 C19 H19B 109.0
C18 C19 H19B 109.0
H19A C19 H19B 107.8
C19 C20 H20A 109.5
C19 C20 H20B 109.5
H20A C20 H20B 109.5
C19 C20 H20C 109.5
H20A C20 H20C 109.5
H20B C20 H20C 109.5

loop_
_geom_bond_atom_site_label_1
_geom_bond_atom_site_label_2
_geom_bond_distance
Fe1 C3 1.789(4)
Fe1 C2 1.795(5)
Fe1 C1 1.798(4)
Fe1 S2 2.2380(12)
Fe1 S1 2.2391(9)
Fe1 Fe2' 2.425(2)
Fe1 Fe2 2.5467(15)
Fe3 C11 1.798(4)
Fe3 C13 1.798(4)
Fe3 C12 1.808(4)
Fe3 S4 2.2213(10)
Fe3 S3 2.2481(10)
Fe3 Fe4 2.5054(7)
Fe4 C14 1.792(3)
Fe4 C15 1.798(4)
Fe4 C16 1.806(4)
Fe4 S3 2.2457(9)
Fe4 S4 2.2571(10)
S1 C7 1.835(4)
S1 Fe2 2.1976(15)
S1 Fe2' 2.351(3)
S2 C8' 1.695(10)
S2 C8 1.933(6)
S2 Fe2 2.1635(18)
S2 Fe2' 2.457(4)
S3 C17 1.837(4)
S4 C18 1.818(4)
O1 C1 1.138(5)
O2 C2 1.146(6)
O3 C3 1.138(5)
Fe2 C5 1.786(7)
Fe2 C4 1.796(9)
Fe2 C6 1.827(7)
O4 C4 1.171(12)
O5 C5 1.141(8)
O6 C6 1.134(9)
C7 C8 1.541(6)
C7 H7A 0.9900
C7 H7B 0.9900
C8 C9 1.534(8)
C8 H8A 1.0000
C9 C10 1.548(12)
C9 H9A 0.9900
C9 H9B 0.9900
C10 H10A 0.9800
C10 H10B 0.9800
C10 H10C 0.9800
Fe2' C4' 1.78(2)
Fe2' C5' 1.797(10)
Fe2' C6' 1.801(13)
O4' C4' 1.11(2)
O5' C5' 1.121(12)
O6' C6' 1.166(16)
C8' C9' 1.509(15)
C8' H8'A 1.0000
C9' C10' 1.53(2)
C9' H9'A 0.9900
C9' H9'B 0.9900
C10' H10D 0.9800
C10' H10E 0.9800
C10' H10F 0.9800
O7 C11 1.142(5)
O8 C12 1.132(5)
O9 C13 1.137(5)
O10 C14 1.140(4)
O11 C15 1.136(4)
O12 C16 1.132(5)
C17 C18 1.552(6)
C17 H17A 0.9900
C17 H17B 0.9900
C18 C19 1.513(6)
C18 H18A 1.0000
C19 C20 1.503(6)
C19 H19A 0.9900
C19 H19B 0.9900
C20 H20A 0.9800
C20 H20B 0.9800
C20 H20C 0.9800

loop_
_geom_torsion_atom_site_label_1
_geom_torsion_atom_site_label_2
_geom_torsion_atom_site_label_3
_geom_torsion_atom_site_label_4
_geom_torsion
C11 Fe3 Fe4 C14 -141.9(3)
C13 Fe3 Fe4 C14 -5.85(16)
C12 Fe3 Fe4 C14 89.46(16)
S4 Fe3 Fe4 C14 171.44(11)
S3 Fe3 Fe4 C14 -86.03(11)
C11 Fe3 Fe4 C15 122.9(3)
C13 Fe3 Fe4 C15 -101.09(17)
C12 Fe3 Fe4 C15 -5.78(17)
S4 Fe3 Fe4 C15 76.20(13)
S3 Fe3 Fe4 C15 178.73(13)
C11 Fe3 Fe4 C16 -16.7(4)
C13 Fe3 Fe4 C16 119.3(3)
C12 Fe3 Fe4 C16 -145.4(3)
S4 Fe3 Fe4 C16 -63.4(2)
S3 Fe3 Fe4 C16 39.1(2)
C11 Fe3 Fe4 S3 -55.8(3)
C13 Fe3 Fe4 S3 80.19(12)
C12 Fe3 Fe4 S3 175.50(12)
S4 Fe3 Fe4 S3 -102.53(4)
C11 Fe3 Fe4 S4 46.7(3)
C13 Fe3 Fe4 S4 -177.28(12)
C12 Fe3 Fe4 S4 -81.97(12)
S3 Fe3 Fe4 S4 102.53(4)
C3 Fe1 S1 C7 -107.4(4)
C2 Fe1 S1 C7 156.3(2)
C1 Fe1 S1 C7 57.8(2)
S2 Fe1 S1 C7 -42.39(16)
Fe2' Fe1 S1 C7 -107.12(18)
Fe2 Fe1 S1 C7 -93.54(16)
C3 Fe1 S1 Fe2 -13.8(4)
C2 Fe1 S1 Fe2 -110.17(17)
C1 Fe1 S1 Fe2 151.36(14)
S2 Fe1 S1 Fe2 51.15(6)
Fe2' Fe1 S1 Fe2 -13.57(9)
C3 Fe1 S1 Fe2' -0.2(4)
C2 Fe1 S1 Fe2' -96.6(2)
C1 Fe1 S1 Fe2' 164.94(17)
S2 Fe1 S1 Fe2' 64.73(11)
Fe2 Fe1 S1 Fe2' 13.57(9)
C3 Fe1 S2 C8' -173.3(5)
C2 Fe1 S2 C8' 91.0(6)
C1 Fe1 S2 C8' -73.3(5)
S1 Fe1 S2 C8' 27.4(4)
Fe2' Fe1 S2 C8' 88.9(4)
Fe2 Fe1 S2 C8' 79.4(4)
C3 Fe1 S2 C8 -148.3(2)
C2 Fe1 S2 C8 116.0(5)
C1 Fe1 S2 C8 -48.3(2)
S1 Fe1 S2 C8 52.45(19)
Fe2' Fe1 S2 C8 114.0(2)
Fe2 Fe1 S2 C8 104.45(19)
C3 Fe1 S2 Fe2 107.29(14)
C2 Fe1 S2 Fe2 11.5(4)
C1 Fe1 S2 Fe2 -152.74(14)
S1 Fe1 S2 Fe2 -52.00(6)
Fe2' Fe1 S2 Fe2 9.51(7)
C3 Fe1 S2 Fe2' 97.78(15)
C2 Fe1 S2 Fe2' 2.0(4)
C1 Fe1 S2 Fe2' -162.25(15)
S1 Fe1 S2 Fe2' -61.51(7)
Fe2 Fe1 S2 Fe2' -9.51(7)
C14 Fe4 S3 C17 -157.66(18)
C15 Fe4 S3 C17 98.1(4)
C16 Fe4 S3 C17 -58.1(2)
S4 Fe4 S3 C17 47.36(15)
Fe3 Fe4 S3 C17 101.88(15)
C14 Fe4 S3 Fe3 100.46(11)
C15 Fe4 S3 Fe3 -3.8(4)
C16 Fe4 S3 Fe3 -159.98(14)
S4 Fe4 S3 Fe3 -54.52(3)
C11 Fe3 S3 C17 58.95(19)
C13 Fe3 S3 C17 158.08(17)
C12 Fe3 S3 C17 -106.1(3)
S4 Fe3 S3 C17 -39.97(13)
Fe4 Fe3 S3 C17 -95.63(13)
C11 Fe3 S3 Fe4 154.59(15)
C13 Fe3 S3 Fe4 -106.29(12)
C12 Fe3 S3 Fe4 -10.5(3)
S4 Fe3 S3 Fe4 55.66(3)
C11 Fe3 S4 C18 -54.9(2)
C13 Fe3 S4 C18 110.9(4)
C12 Fe3 S4 C18 -154.79(19)
S3 Fe3 S4 C18 48.17(15)
Fe4 Fe3 S4 C18 103.26(15)
C11 Fe3 S4 Fe4 -158.15(14)
C13 Fe3 S4 Fe4 7.6(3)
C12 Fe3 S4 Fe4 101.95(11)
S3 Fe3 S4 Fe4 -55.09(3)
C14 Fe4 S4 C18 -116.5(3)
C15 Fe4 S4 C18 153.07(19)
C16 Fe4 S4 C18 52.94(19)
S3 Fe4 S4 C18 -41.56(14)
Fe3 Fe4 S4 C18 -96.91(14)
C14 Fe4 S4 Fe3 -19.6(3)
C15 Fe4 S4 Fe3 -110.02(13)
C16 Fe4 S4 Fe3 149.85(13)
S3 Fe4 S4 Fe3 55.35(3)
C3 Fe1 C1 O1 156(100)
C2 Fe1 C1 O1 -110(100)
S2 Fe1 C1 O1 65(100)
S1 Fe1 C1 O1 -18(100)
Fe2' Fe1 C1 O1 19(100)
Fe2 Fe1 C1 O1 25(100)
C3 Fe1 C2 O2 116(29)
C1 Fe1 C2 O2 15(29)
S2 Fe1 C2 O2 -149(28)
S1 Fe1 C2 O2 -87(29)
Fe2' Fe1 C2 O2 -147(29)
Fe2 Fe1 C2 O2 -140(29)
C2 Fe1 C3 O3 100(25)
C1 Fe1 C3 O3 -161(25)
S2 Fe1 C3 O3 -59(25)
S1 Fe1 C3 O3 4(26)
Fe2' Fe1 C3 O3 4(26)
Fe2 Fe1 C3 O3 -7(26)
C8' S2 Fe2 C5 133.2(4)
C8 S2 Fe2 C5 153.4(3)
Fe1 S2 Fe2 C5 -112.2(3)
Fe2' S2 Fe2 C5 -68.9(5)
C8' S2 Fe2 C4 -137.5(7)
C8 S2 Fe2 C4 -117.3(7)
Fe1 S2 Fe2 C4 -22.9(7)
Fe2' S2 Fe2 C4 20.3(7)
C8' S2 Fe2 C6 33.9(4)
C8 S2 Fe2 C6 54.1(3)
Fe1 S2 Fe2 C6 148.5(2)
Fe2' S2 Fe2 C6 -168.3(5)
C8' S2 Fe2 S1 -61.7(3)
C8 S2 Fe2 S1 -41.51(18)
Fe1 S2 Fe2 S1 52.91(5)
Fe2' S2 Fe2 S1 96.2(4)
C8' S2 Fe2 Fe1 -114.6(4)
C8 S2 Fe2 Fe1 -94.42(18)
Fe2' S2 Fe2 Fe1 43.3(4)
C7 S1 Fe2 C5 101.2(8)
Fe1 S1 Fe2 C5 -0.8(8)
Fe2' S1 Fe2 C5 -61.4(9)
C7 S1 Fe2 C4 -155.7(3)
Fe1 S1 Fe2 C4 102.3(3)
Fe2' S1 Fe2 C4 41.7(4)
C7 S1 Fe2 C6 -58.8(3)
Fe1 S1 Fe2 C6 -160.8(2)
Fe2' S1 Fe2 C6 138.6(5)
C7 S1 Fe2 S2 48.84(15)
Fe1 S1 Fe2 S2 -53.17(5)
Fe2' S1 Fe2 S2 -113.7(4)
C7 S1 Fe2 Fe1 102.02(14)
Fe2' S1 Fe2 Fe1 -60.6(4)
C3 Fe1 Fe2 C5 -5.8(3)
C2 Fe1 Fe2 C5 -102.6(3)
C1 Fe1 Fe2 C5 124.7(3)
S2 Fe1 Fe2 C5 73.1(3)
S1 Fe1 Fe2 C5 179.7(3)
Fe2' Fe1 Fe2 C5 -65.7(4)
C3 Fe1 Fe2 C4 91.3(3)
C2 Fe1 Fe2 C4 -5.5(3)
C1 Fe1 Fe2 C4 -138.1(4)
S2 Fe1 Fe2 C4 170.2(3)
S1 Fe1 Fe2 C4 -83.2(3)
Fe2' Fe1 Fe2 C4 31.4(4)
C3 Fe1 Fe2 C6 -147.8(5)
C2 Fe1 Fe2 C6 115.4(5)
C1 Fe1 Fe2 C6 -17.3(5)
S2 Fe1 Fe2 C6 -68.9(4)
S1 Fe1 Fe2 C6 37.7(4)
Fe2' Fe1 Fe2 C6 152.3(6)
C3 Fe1 Fe2 S2 -78.90(15)
C2 Fe1 Fe2 S2 -175.73(16)
C1 Fe1 Fe2 S2 51.6(2)
S1 Fe1 Fe2 S2 106.60(7)
Fe2' Fe1 Fe2 S2 -138.8(4)
C3 Fe1 Fe2 S1 174.51(14)
C2 Fe1 Fe2 S1 77.68(16)
C1 Fe1 Fe2 S1 -55.0(2)
S2 Fe1 Fe2 S1 -106.60(7)
Fe2' Fe1 Fe2 S1 114.6(4)
C5 Fe2 C4 O4 -92(20)
C6 Fe2 C4 O4 9(20)
S2 Fe2 C4 O4 -179(100)
S1 Fe2 C4 O4 107(20)
Fe1 Fe2 C4 O4 162(20)
C4 Fe2 C5 O5 -145(18)
C6 Fe2 C5 O5 117(18)
S2 Fe2 C5 O5 10(18)
S1 Fe2 C5 O5 -42(19)
Fe1 Fe2 C5 O5 -43(18)
C5 Fe2 C6 O6 152(8)
C4 Fe2 C6 O6 57(8)
S2 Fe2 C6 O6 -120(8)
S1 Fe2 C6 O6 -35(8)
Fe1 Fe2 C6 O6 -65(8)
Fe2 S1 C7 C8 -52.2(4)
Fe1 S1 C7 C8 19.1(4)
Fe2' S1 C7 C8 -47.8(4)
S1 C7 C8 C9 139.5(4)
S1 C7 C8 S2 21.4(4)
C8' S2 C8 C9 -52.7(8)
Fe2 S2 C8 C9 -101.5(4)
Fe1 S2 C8 C9 -174.0(4)
Fe2' S2 C8 C9 -110.6(4)
C8' S2 C8 C7 68.2(8)
Fe2 S2 C8 C7 19.4(4)
Fe1 S2 C8 C7 -53.2(3)
Fe2' S2 C8 C7 10.2(4)
C7 C8 C9 C10 72.6(9)
S2 C8 C9 C10 -171.9(7)
C7 S1 Fe2' C4' -154.4(7)
Fe2 S1 Fe2' C4' -135.9(8)
Fe1 S1 Fe2' C4' 110.1(6)
C7 S1 Fe2' C5' 102.4(10)
Fe2 S1 Fe2' C5' 121.0(11)
Fe1 S1 Fe2' C5' 6.9(10)
C7 S1 Fe2' C6' -54.1(6)
Fe2 S1 Fe2' C6' -35.6(6)
Fe1 S1 Fe2' C6' -149.7(5)
C7 S1 Fe2' Fe1 95.53(16)
Fe2 S1 Fe2' Fe1 114.1(4)
C7 S1 Fe2' S2 37.82(16)
Fe2 S1 Fe2' S2 56.4(4)
Fe1 S1 Fe2' S2 -57.71(5)
C3 Fe1 Fe2' C4' 99.3(6)
C2 Fe1 Fe2' C4' 5.9(6)
C1 Fe1 Fe2' C4' -122.8(7)
S2 Fe1 Fe2' C4' -174.8(6)
S1 Fe1 Fe2' C4' -80.6(6)
Fe2 Fe1 Fe2' C4' -138.6(7)
C3 Fe1 Fe2' C5' 2.9(4)
C2 Fe1 Fe2' C5' -90.5(4)
C1 Fe1 Fe2' C5' 140.9(5)
S2 Fe1 Fe2' C5' 88.8(4)
S1 Fe1 Fe2' C5' -177.0(4)
Fe2 Fe1 Fe2' C5' 125.0(6)
C3 Fe1 Fe2' C6' -119.9(9)
C2 Fe1 Fe2' C6' 146.7(9)
C1 Fe1 Fe2' C6' 18.1(10)
S2 Fe1 Fe2' C6' -34.0(9)
S1 Fe1 Fe2' C6' 60.2(9)
Fe2 Fe1 Fe2' C6' 2.2(9)
C3 Fe1 Fe2' S1 179.91(15)
C2 Fe1 Fe2' S1 86.52(16)
C1 Fe1 Fe2' S1 -42.2(4)
S2 Fe1 Fe2' S1 -94.21(8)
Fe2 Fe1 Fe2' S1 -58.0(3)
C3 Fe1 Fe2' S2 -85.88(15)
C2 Fe1 Fe2' S2 -179.27(15)
C1 Fe1 Fe2' S2 52.1(4)
S1 Fe1 Fe2' S2 94.21(8)
Fe2 Fe1 Fe2' S2 36.2(4)
C8' S2 Fe2' C4' -94.3(18)
C8 S2 Fe2' C4' -71.1(18)
Fe2 S2 Fe2' C4' -116.8(19)
Fe1 S2 Fe2' C4' 16.1(18)
C8' S2 Fe2' C5' 151.8(5)
C8 S2 Fe2' C5' 174.9(4)
Fe2 S2 Fe2' C5' 129.3(6)
Fe1 S2 Fe2' C5' -97.8(3)
C8' S2 Fe2' C6' 51.0(6)
C8 S2 Fe2' C6' 74.2(5)
Fe2 S2 Fe2' C6' 28.5(6)
Fe1 S2 Fe2' C6' 161.4(5)
C8' S2 Fe2' S1 -51.2(4)
C8 S2 Fe2' S1 -28.1(2)
Fe2 S2 Fe2' S1 -73.7(4)
Fe1 S2 Fe2' S1 59.20(6)
C8' S2 Fe2' Fe1 -110.4(4)
C8 S2 Fe2' Fe1 -87.3(2)
Fe2 S2 Fe2' Fe1 -132.9(4)
C5' Fe2' C4' O4' 82(15)
C6' Fe2' C4' O4' -176(15)
S1 Fe2' C4' O4' -73(15)
Fe1 Fe2' C4' O4' -18(15)
S2 Fe2' C4' O4' -32(16)
C4' Fe2' C5' O5' -83(23)
C6' Fe2' C5' O5' 177(100)
S1 Fe2' C5' O5' 20(23)
Fe1 Fe2' C5' O5' 25(23)
S2 Fe2' C5' O5' 80(23)
C4' Fe2' C6' O6' 155(52)
C5' Fe2' C6' O6' -110(52)
S1 Fe2' C6' O6' 60(52)
Fe1 Fe2' C6' O6' 13(52)
S2 Fe2' C6' O6' -14(52)
C8 S2 C8' C9' 44.3(8)
Fe2 S2 C8' C9' 178.1(7)
Fe1 S2 C8' C9' 110.0(6)
Fe2' S2 C8' C9' 173.5(6)
S2 C8' C9' C10' 168.5(12)
C13 Fe3 C11 O7 -175(100)
C12 Fe3 C11 O7 91(21)
S4 Fe3 C11 O7 0(21)
S3 Fe3 C11 O7 -83(21)
Fe4 Fe3 C11 O7 -38(21)
C11 Fe3 C12 O8 -141(8)
C13 Fe3 C12 O8 120(8)
S4 Fe3 C12 O8 -40(8)
S3 Fe3 C12 O8 25(8)
Fe4 Fe3 C12 O8 16(8)
C11 Fe3 C13 O9 128(33)
C12 Fe3 C13 O9 -132(33)
S4 Fe3 C13 O9 -38(33)
S3 Fe3 C13 O9 23(33)
Fe4 Fe3 C13 O9 -32(33)
C15 Fe4 C14 O10 25(11)
C16 Fe4 C14 O10 126(11)
S3 Fe4 C14 O10 -137(11)
S4 Fe4 C14 O10 -64(11)
Fe3 Fe4 C14 O10 -81(11)
C14 Fe4 C15 O11 -151(10)
C16 Fe4 C15 O11 109(10)
S3 Fe4 C15 O11 -47(10)
S4 Fe4 C15 O11 3(10)
Fe3 Fe4 C15 O11 -50(10)
C14 Fe4 C16 O12 78(6)
C15 Fe4 C16 O12 173(6)
S3 Fe4 C16 O12 -15(6)
S4 Fe4 C16 O12 -97(6)
Fe3 Fe4 C16 O12 -47(6)
Fe4 S3 C17 C18 -48.2(3)
Fe3 S3 C17 C18 21.4(3)
S3 C17 C18 C19 138.3(3)
S3 C17 C18 S4 16.5(4)
Fe3 S4 C18 C19 -174.1(3)
Fe4 S4 C18 C19 -103.6(3)
Fe3 S4 C18 C17 -47.9(3)
Fe4 S4 C18 C17 22.6(3)
C17 C18 C19 C20 62.7(5)
S4 C18 C19 C20 -174.3(3)
